data_7125624
loop_
_publ_author_name
'Liu, Tianlin'
'Liao, Sicheng'
'Song, Siwei'
'Wang, Kangcai'
'Jin, Yunhe'
'Zhang, Qinghua'

_publ_section_title
;
 Combination of gem-dinitromethyl functionality and a
 5-amino-1,3,4-oxadiazole framework for zwitterionic energetic materials.
;
_journal_issue 2
_journal_name_full 'Chemical communications (Cambridge, England)'
_journal_page_first 209
_journal_page_last 212
_journal_paper_doi 10.1039/c9cc08182h
_journal_volume 56
_journal_year 2019
_chemical_formula_moiety 'C3 H4 N6 O5'
_chemical_formula_sum 'C3 H4 N6 O5'
_chemical_formula_weight 204.12
_space_group_crystal_system monoclinic
_space_group_IT_number 14
_space_group_name_Hall '-P 2ybc'
_space_group_name_H-M_alt 'P 1 21/c 1'
_atom_sites_solution_hydrogens geom
_atom_sites_solution_primary dual
_atom_sites_solution_secondary difmap
_audit_creation_date 2019-10-10
_audit_creation_method
;
Olex2 1.2
(compiled 2018.05.29 svn.r3508 for OlexSys, GUI svn.r5506)
;
_audit_update_record
;
2019-11-18 deposited with the CCDC.	2019-11-27 downloaded from the CCDC.
;
_cell_angle_alpha 90.00
_cell_angle_beta 107.342(2)
_cell_angle_gamma 90.00
_cell_formula_units_Z 8
_cell_length_a 18.330(3)
_cell_length_b 6.1101(8)
_cell_length_c 13.6007(18)
_cell_measurement_reflns_used 3125
_cell_measurement_temperature 173
_cell_measurement_theta_max 27.30
_cell_measurement_theta_min 2.33
_cell_volume 1454.0(4)
_computing_cell_refinement 'SAINT v7.68A (Bruker, 2009)'
_computing_data_reduction 'SAINT v7.68A (Bruker, 2009)'
_computing_molecular_graphics 'Olex2 (Dolomanov et al., 2009)'
_computing_publication_material 'Olex2 (Dolomanov et al., 2009)'
_computing_structure_refinement 'XL (Sheldrick, 2008)'
_computing_structure_solution 'ShelXT (Sheldrick, 2015)'
_diffrn_ambient_temperature 173
_diffrn_measured_fraction_theta_full 0.995
_diffrn_measured_fraction_theta_max 0.995
_diffrn_measurement_device_type 'CCD area detector'
_diffrn_measurement_method 'phi and omega scans'
_diffrn_radiation_monochromator graphite
_diffrn_radiation_type MoK\a
_diffrn_radiation_wavelength 0.71073
_diffrn_reflns_av_R_equivalents 0.0278
_diffrn_reflns_av_unetI/netI 0.0324
_diffrn_reflns_limit_h_max 23
_diffrn_reflns_limit_h_min -23
_diffrn_reflns_limit_k_max 7
_diffrn_reflns_limit_k_min -7
_diffrn_reflns_limit_l_max 17
_diffrn_reflns_limit_l_min -17
_diffrn_reflns_number 10362
_diffrn_reflns_theta_full 27.46
_diffrn_reflns_theta_max 27.46
_diffrn_reflns_theta_min 1.16
_diffrn_source 'fine-focus sealed tube'
_exptl_absorpt_coefficient_mu 0.174
_exptl_absorpt_correction_T_max 0.7456
_exptl_absorpt_correction_T_min 0.6528
_exptl_absorpt_correction_type multi-scan
_exptl_absorpt_process_details
'SADABS-2008/1 (Bruker,2008) was used for absorption correction. wR2(int) was 0.0555 before and 0.0451 after correction. The Ratio of minimum to maximum transmission is 0.8755. The \l/2 correction factor is 0.0015.'
_exptl_crystal_colour 'clear yellowish yellow'
_exptl_crystal_colour_lustre clear
_exptl_crystal_colour_modifier yellowish
_exptl_crystal_colour_primary yellow
_exptl_crystal_density_diffrn 1.865
_exptl_crystal_density_method 'not measured'
_exptl_crystal_description block
_exptl_crystal_F_000 832
_exptl_crystal_size_max 0.24
_exptl_crystal_size_mid 0.22
_exptl_crystal_size_min 0.2
_refine_diff_density_max 0.280
_refine_diff_density_min -0.329
_refine_diff_density_rms 0.064
_refine_ls_extinction_method none
_refine_ls_goodness_of_fit_ref 1.053
_refine_ls_hydrogen_treatment refall
_refine_ls_matrix_type full
_refine_ls_number_parameters 285
_refine_ls_number_reflns 3301
_refine_ls_number_restraints 0
_refine_ls_restrained_S_all 1.053
_refine_ls_R_factor_all 0.0466
_refine_ls_R_factor_gt 0.0377
_refine_ls_shift/su_max 0.000
_refine_ls_shift/su_mean 0.000
_refine_ls_structure_factor_coef Fsqd
_refine_ls_weighting_details 'calc w=1/[\s^2^(Fo^2^)+(0.0683P)^2^+0.0344P] where P=(Fo^2^+2Fc^2^)/3'
_refine_ls_weighting_scheme calc
_refine_ls_wR_factor_gt 0.1038
_refine_ls_wR_factor_ref 0.1098
_reflns_number_gt 2710
_reflns_number_total 3301
_reflns_threshold_expression >2sigma(I)
_cod_data_source_file c9cc08182h2.cif
_cod_data_source_block zz
_cod_depositor_comments 'Adding full bibliography for 7125621--7125624.cif.'
_cod_original_cell_volume 1454.0(3)
_cod_database_code 7125624
_olex2_refinement_description
;
;
_olex2_submission_special_instructions 'No special instructions were received'

loop_
_space_group_symop_id
_space_group_symop_operation_xyz
1 'x, y, z'
2 '-x, y+1/2, -z+1/2'
3 '-x, -y, -z'
4 'x, -y-1/2, z-1/2'

loop_
_atom_site_label
_atom_site_type_symbol
_atom_site_fract_x
_atom_site_fract_y
_atom_site_fract_z
_atom_site_U_iso_or_equiv
_atom_site_adp_type
_atom_site_occupancy
_atom_site_calc_flag
O10 O 0.14396(6) 0.75552(17) 0.73019(7) 0.0208(2) Uani 1 d
O5 O 0.35268(6) 0.23710(17) 0.61734(7) 0.0214(2) Uani 1 d
O9 O 0.23114(6) 0.28959(19) 0.80288(9) 0.0285(3) Uani 1 d
O7 O -0.00291(6) 0.5196(2) 0.78601(9) 0.0322(3) Uani 1 d
O6 O 0.05067(7) 0.30880(19) 0.91606(9) 0.0308(3) Uani 1 d
O4 O 0.50903(6) 0.4655(2) 0.79404(9) 0.0331(3) Uani 1 d
O2 O 0.27295(6) 0.6840(2) 0.63041(9) 0.0323(3) Uani 1 d
O3 O 0.45738(7) 0.67829(19) 0.88247(8) 0.0329(3) Uani 1 d
O1 O 0.31520(7) 0.7898(2) 0.79079(9) 0.0354(3) Uani 1 d
O8 O 0.19222(7) 0.1958(2) 0.93332(9) 0.0373(3) Uani 1 d
N10 N 0.10193(7) 0.67835(19) 0.56916(9) 0.0193(3) Uani 1 d
N4 N 0.39227(7) 0.3199(2) 0.48858(9) 0.0207(3) Uani 1 d
N1 N 0.45441(7) 0.5736(2) 0.80369(9) 0.0230(3) Uani 1 d
N11 N 0.15434(8) 1.0304(2) 0.61867(11) 0.0239(3) Uani 1 d
N3 N 0.41083(7) 0.4972(2) 0.55438(9) 0.0221(3) Uani 1 d
N8 N 0.05234(7) 0.4116(2) 0.83807(9) 0.0229(3) Uani 1 d
N7 N 0.18180(7) 0.2932(2) 0.85050(9) 0.0231(3) Uani 1 d
N9 N 0.08892(7) 0.4929(2) 0.61989(9) 0.0219(3) Uani 1 d
N2 N 0.32415(7) 0.6869(2) 0.71670(10) 0.0237(3) Uani 1 d
N5 N 0.33557(8) -0.0288(2) 0.49270(10) 0.0266(3) Uani 1 d
N6 N 0.41135(9) 0.3036(2) 0.39785(10) 0.0281(3) Uani 1 d
N12 N 0.08577(10) 0.6952(2) 0.46351(10) 0.0304(3) Uani 1 d
C3 C 0.35929(8) 0.1646(2) 0.52813(11) 0.0200(3) Uani 1 d
C2 C 0.38687(8) 0.4442(2) 0.62989(11) 0.0197(3) Uani 1 d
C6 C 0.13437(8) 0.8332(2) 0.63551(11) 0.0189(3) Uani 1 d
C5 C 0.11481(8) 0.5434(2) 0.71510(11) 0.0196(3) Uani 1 d
C1 C 0.38827(8) 0.5699(2) 0.72042(10) 0.0210(3) Uani 1 d
C4 C 0.11689(8) 0.4128(2) 0.80445(11) 0.0217(3) Uani 1 d
H11A H 0.1374(11) 1.082(3) 0.5552(16) 0.039(5) Uiso 1 d
H6A H 0.4632(13) 0.319(3) 0.4166(17) 0.048(6) Uiso 1 d
H11B H 0.1784(12) 1.114(4) 0.6724(18) 0.049(6) Uiso 1 d
H5A H 0.3145(12) -0.119(4) 0.5316(18) 0.054(6) Uiso 1 d
H5B H 0.3437(13) -0.074(4) 0.4355(19) 0.058(7) Uiso 1 d
H12A H 0.0340(16) 0.684(4) 0.439(2) 0.069(8) Uiso 1 d
H6B H 0.3895(11) 0.423(4) 0.3585(16) 0.039(5) Uiso 1 d
H12B H 0.1117(12) 0.578(4) 0.4458(17) 0.050(6) Uiso 1 d

loop_
_atom_site_aniso_label
_atom_site_aniso_U_11
_atom_site_aniso_U_22
_atom_site_aniso_U_33
_atom_site_aniso_U_23
_atom_site_aniso_U_13
_atom_site_aniso_U_12
O10 0.0234(5) 0.0193(5) 0.0193(5) -0.0004(4) 0.0058(4) -0.0018(4)
O5 0.0256(6) 0.0200(6) 0.0185(5) -0.0017(4) 0.0064(4) -0.0008(4)
O9 0.0240(6) 0.0337(7) 0.0273(6) -0.0022(5) 0.0067(4) 0.0030(5)
O7 0.0240(6) 0.0373(7) 0.0348(6) 0.0015(5) 0.0082(5) 0.0023(5)
O6 0.0384(7) 0.0307(7) 0.0269(6) 0.0014(5) 0.0153(5) -0.0092(5)
O4 0.0214(6) 0.0392(7) 0.0359(6) 0.0004(5) 0.0045(5) 0.0039(5)
O2 0.0241(6) 0.0433(7) 0.0269(6) -0.0026(5) 0.0034(4) 0.0092(5)
O3 0.0382(7) 0.0338(7) 0.0224(5) -0.0077(5) 0.0027(5) -0.0093(5)
O1 0.0358(7) 0.0390(7) 0.0346(6) -0.0157(5) 0.0153(5) 0.0017(5)
O8 0.0359(7) 0.0424(8) 0.0291(6) 0.0170(5) 0.0028(5) 0.0004(5)
N10 0.0222(6) 0.0165(6) 0.0184(6) 0.0016(5) 0.0049(5) 0.0010(5)
N4 0.0237(6) 0.0207(7) 0.0189(6) -0.0016(5) 0.0079(5) 0.0022(5)
N1 0.0226(6) 0.0230(7) 0.0225(6) 0.0006(5) 0.0053(5) -0.0044(5)
N11 0.0310(7) 0.0180(7) 0.0224(6) 0.0001(5) 0.0073(5) -0.0001(5)
N3 0.0227(6) 0.0214(7) 0.0230(6) -0.0031(5) 0.0080(5) 0.0022(5)
N8 0.0255(7) 0.0216(7) 0.0216(6) -0.0022(5) 0.0072(5) -0.0058(5)
N7 0.0252(7) 0.0215(7) 0.0199(6) -0.0004(5) 0.0024(5) -0.0035(5)
N9 0.0260(7) 0.0178(6) 0.0208(6) 0.0031(5) 0.0053(5) 0.0001(5)
N2 0.0254(7) 0.0237(7) 0.0233(6) -0.0031(5) 0.0093(5) -0.0006(5)
N5 0.0385(8) 0.0200(7) 0.0218(6) -0.0004(5) 0.0099(6) -0.0001(6)
N6 0.0388(9) 0.0274(8) 0.0230(7) -0.0018(6) 0.0165(6) 0.0006(6)
N12 0.0474(9) 0.0243(8) 0.0163(6) 0.0014(5) 0.0047(6) -0.0007(7)
C3 0.0192(7) 0.0217(8) 0.0173(6) 0.0009(5) 0.0028(5) 0.0043(6)
C2 0.0174(7) 0.0189(7) 0.0219(7) -0.0005(6) 0.0044(5) 0.0013(5)
C6 0.0170(7) 0.0206(8) 0.0197(7) 0.0006(5) 0.0066(5) 0.0041(5)
C5 0.0177(7) 0.0182(7) 0.0224(7) -0.0002(6) 0.0055(5) -0.0005(5)
C1 0.0201(7) 0.0227(8) 0.0199(7) -0.0029(6) 0.0057(5) -0.0005(6)
C4 0.0238(7) 0.0214(8) 0.0195(6) 0.0010(6) 0.0059(5) -0.0013(6)

loop_
_atom_type_symbol
_atom_type_description
_atom_type_scat_dispersion_real
_atom_type_scat_dispersion_imag
_atom_type_scat_source
C C 0.0033 0.0016 'International Tables Vol C Tables 4.2.6.8 and 6.1.1.4'
H H 0.0000 0.0000 'International Tables Vol C Tables 4.2.6.8 and 6.1.1.4'
N N 0.0061 0.0033 'International Tables Vol C Tables 4.2.6.8 and 6.1.1.4'
O O 0.0106 0.0060 'International Tables Vol C Tables 4.2.6.8 and 6.1.1.4'

loop_
_geom_angle_atom_site_label_1
_geom_angle_atom_site_label_2
_geom_angle_atom_site_label_3
_geom_angle
C6 O10 C5 104.73(11)
C3 O5 C2 104.66(11)
N12 N10 N9 124.34(12)
C6 N10 N9 110.83(12)
C6 N10 N12 124.79(13)
N3 N4 N6 123.73(12)
C3 N4 N3 110.69(12)
C3 N4 N6 125.41(13)
O4 N1 C1 116.16(12)
O3 N1 O4 122.68(13)
O3 N1 C1 121.15(13)
C6 N11 H11A 118.0(13)
C6 N11 H11B 118.7(15)
H11A N11 H11B 122.6(19)
C2 N3 N4 104.21(12)
O7 N8 O6 122.26(12)
O7 N8 C4 116.11(12)
O6 N8 C4 121.62(13)
O9 N7 C4 115.51(12)
O8 N7 O9 121.32(13)
O8 N7 C4 123.17(13)
C5 N9 N10 103.92(12)
O2 N2 C1 114.83(12)
O1 N2 O2 121.31(13)
O1 N2 C1 123.87(13)
C3 N5 H5A 118.7(15)
C3 N5 H5B 119.2(16)
H5A N5 H5B 122(2)
N4 N6 H6A 105.2(14)
N4 N6 H6B 106.2(12)
H6A N6 H6B 108.5(18)
N10 N12 H12A 104.6(16)
N10 N12 H12B 104.2(13)
H12A N12 H12B 114(2)
N4 C3 O5 108.00(12)
N5 C3 O5 121.93(13)
N5 C3 N4 130.07(13)
O5 C2 C1 118.55(12)
N3 C2 O5 112.40(12)
N3 C2 C1 129.01(14)
N10 C6 O10 107.92(12)
N11 C6 O10 122.48(13)
N11 C6 N10 129.59(14)
O10 C5 C4 118.47(12)
N9 C5 O10 112.60(12)
N9 C5 C4 128.93(13)
N1 C1 C2 119.50(12)
N2 C1 N1 123.65(13)
N2 C1 C2 116.79(12)
N8 C4 C5 117.92(13)
N7 C4 N8 123.51(13)
N7 C4 C5 118.56(12)

loop_
_geom_bond_atom_site_label_1
_geom_bond_atom_site_label_2
_geom_bond_distance
O10 C6 1.3339(17)
O10 C5 1.3938(18)
O5 C3 1.3306(16)
O5 C2 1.3999(18)
O9 N7 1.2597(16)
O7 N8 1.2389(17)
O6 N8 1.2409(16)
O4 N1 1.2387(17)
O2 N2 1.2656(17)
O3 N1 1.2350(16)
O1 N2 1.2395(16)
O8 N7 1.2375(16)
N10 N9 1.3840(17)
N10 N12 1.3818(17)
N10 C6 1.3203(19)
N4 N3 1.3819(17)
N4 N6 1.3828(17)
N4 C3 1.3224(19)
N1 C1 1.3906(18)
N11 C6 1.299(2)
N11 H11A 0.88(2)
N11 H11B 0.89(2)
N3 C2 1.2732(18)
N8 C4 1.3899(18)
N7 C4 1.3776(19)
N9 C5 1.2770(18)
N2 C1 1.3637(19)
N5 C3 1.301(2)
N5 H5A 0.92(2)
N5 H5B 0.88(2)
N6 H6A 0.91(2)
N6 H6B 0.92(2)
N12 H12A 0.91(3)
N12 H12B 0.93(2)
C2 C1 1.4449(19)
C5 C4 1.4445(19)
